data_4066650
loop_
_publ_author_name
'Yih, Kuang-Hway'
'Lee, Gene-Hsiang'

_publ_section_title
;
 Thiocarbarmoyl-Assisted Formation of a New Type of \a- and \b-Isomer
 Paddlewheel Pd24+Compounds. Synthesis, Characterization, and Crystal
 Structures of [Pd(\h1-SCNMe2)(\h2-Tp)(PPh3)],
 [Pd2(\m-Hdppa)2(\m-SCNMe2)2][Cl]2, [Pd2(\m-dppa)2(\m-SCNMe2)2], and
 [Pd{\h2-S2P(OEt)2}]2(\m-dppa)(\m-SCNMe2)
;
_journal_issue 15
_journal_name_full Organometallics
_journal_page_first 3397
_journal_paper_doi 10.1021/om100558m
_journal_volume 29
_journal_year 2010
_chemical_formula_sum 'C35 H47 N2 O4 P4 Pd2 S5'
_chemical_formula_weight 1056.73
_chemical_name_systematic
;
?
;
_space_group_IT_number 14
_symmetry_cell_setting monoclinic
_symmetry_space_group_name_Hall '-P 2yn'
_symmetry_space_group_name_H-M 'P 1 21/n 1'
_atom_sites_solution_hydrogens geom
_atom_sites_solution_primary direct
_atom_sites_solution_secondary difmap
_audit_creation_method SHELXL-97
_cell_angle_alpha 90.00
_cell_angle_beta 102.9805(6)
_cell_angle_gamma 90.00
_cell_formula_units_Z 4
_cell_length_a 18.0723(2)
_cell_length_b 11.0058(1)
_cell_length_c 22.5617(3)
_cell_measurement_reflns_used all
_cell_measurement_temperature 150(1)
_cell_measurement_theta_max 27.50
_cell_measurement_theta_min 1.31
_cell_volume 4372.85(9)
_computing_cell_refinement DENZO-SMN
_computing_data_collection 'NONIUS COLLECT'
_computing_data_reduction DENZO-SMN
_computing_molecular_graphics SHELXTL
_computing_publication_material SHELXTL
_computing_structure_refinement 'SHELXL-97 (Sheldrick, 1997)'
_computing_structure_solution 'SHELXS-97 (Sheldrick, 1990)'
_diffrn_ambient_temperature 150(1)
_diffrn_measured_fraction_theta_full 0.997
_diffrn_measured_fraction_theta_max 0.997
_diffrn_measurement_device_type 'NONIUS KappaCCD'
_diffrn_measurement_method '\w scans'
_diffrn_radiation_monochromator graphite
_diffrn_radiation_source 'fine-focus sealed tube'
_diffrn_radiation_type MoK\a
_diffrn_radiation_wavelength 0.71073
_diffrn_reflns_av_R_equivalents 0.0586
_diffrn_reflns_av_sigmaI/netI 0.0737
_diffrn_reflns_limit_h_max 23
_diffrn_reflns_limit_h_min -23
_diffrn_reflns_limit_k_max 14
_diffrn_reflns_limit_k_min -14
_diffrn_reflns_limit_l_max 29
_diffrn_reflns_limit_l_min -27
_diffrn_reflns_number 27159
_diffrn_reflns_theta_full 27.50
_diffrn_reflns_theta_max 27.50
_diffrn_reflns_theta_min 1.31
_exptl_absorpt_coefficient_mu 1.246
_exptl_absorpt_correction_T_max 0.789
_exptl_absorpt_correction_T_min 0.635
_exptl_absorpt_correction_type multi-scan
_exptl_crystal_colour yellow
_exptl_crystal_density_diffrn 1.605
_exptl_crystal_density_method 'not measured'
_exptl_crystal_description plate
_exptl_crystal_F_000 2140
_exptl_crystal_size_max 0.40
_exptl_crystal_size_mid 0.30
_exptl_crystal_size_min 0.20
_refine_diff_density_max 1.035
_refine_diff_density_min -1.243
_refine_diff_density_rms 0.363
_refine_ls_extinction_coef 0.00313(17)
_refine_ls_extinction_expression Fc^*^=kFc[1+0.001xFc^2^\l^3^/sin(2\q)]^-1/4^
_refine_ls_extinction_method SHELXL
_refine_ls_goodness_of_fit_ref 1.059
_refine_ls_hydrogen_treatment mixed
_refine_ls_matrix_type full
_refine_ls_number_parameters 474
_refine_ls_number_reflns 10011
_refine_ls_number_restraints 0
_refine_ls_restrained_S_all 1.059
_refine_ls_R_factor_all 0.0788
_refine_ls_R_factor_gt 0.0408
_refine_ls_shift/su_max 0.001
_refine_ls_shift/su_mean 0.000
_refine_ls_structure_factor_coef Fsqd
_refine_ls_weighting_details 'calc w=1/[\s^2^(Fo^2^)+(0.0574P)^2^+0.0000P] where P=(Fo^2^+2Fc^2^)/3'
_refine_ls_weighting_scheme calc
_refine_ls_wR_factor_gt 0.0859
_refine_ls_wR_factor_ref 0.1116
_reflns_number_gt 7142
_reflns_number_total 10011
_reflns_threshold_expression >2sigma(I)
_cod_data_source_file om100558m_si_001.cif
_cod_data_source_block ic9334
_cod_depositor_comments
;
The following automatic conversions were performed:

'_symmetry_cell_setting' value 'Monoclinic' changed to 'monoclinic'
according to /home/saulius/struct/CIF-dictionaries/cif_core.dic
dictionary named 'cif_core.dic' version 2.4.1 from 2010-06-29.

Automatic conversion script
Id: cif_fix_values 1715 2011-07-08 13:25:40Z adriana 
;
_cod_original_sg_symbol_H-M P2(1)/n
_cod_database_code 4066650

loop_
_symmetry_equiv_pos_as_xyz
'x, y, z'
'-x+1/2, y+1/2, -z+1/2'
'-x, -y, -z'
'x-1/2, -y-1/2, z-1/2'

loop_
_atom_site_label
_atom_site_type_symbol
_atom_site_fract_x
_atom_site_fract_y
_atom_site_fract_z
_atom_site_U_iso_or_equiv
_atom_site_adp_type
_atom_site_occupancy
_atom_site_symmetry_multiplicity
_atom_site_calc_flag
_atom_site_refinement_flags
_atom_site_disorder_assembly
_atom_site_disorder_group
Pd1 Pd 0.003615(16) 0.45959(3) 0.243768(13) 0.01676(10) Uani 1 1 d . . .
Pd2 Pd -0.085439(17) 0.20330(3) 0.230144(13) 0.01749(10) Uani 1 1 d . . .
S1 S -0.15233(6) 0.35990(9) 0.26430(4) 0.0212(2) Uani 1 1 d . . .
S2 S -0.03204(6) 0.50950(11) 0.13564(5) 0.0269(3) Uani 1 1 d . . .
S3 S 0.12579(6) 0.42147(10) 0.22176(5) 0.0268(3) Uani 1 1 d . . .
S4 S -0.16522(6) 0.21392(10) 0.12679(5) 0.0260(2) Uani 1 1 d . . .
S5 S -0.03258(7) 0.03397(10) 0.19203(5) 0.0300(3) Uani 1 1 d . . .
P1 P 0.08027(6) 0.50723(10) 0.14472(5) 0.0236(3) Uani 1 1 d . . .
P2 P -0.10546(6) 0.06988(10) 0.11280(5) 0.0254(3) Uani 1 1 d . . .
P3 P 0.03744(6) 0.42126(9) 0.34550(4) 0.0173(2) Uani 1 1 d . . .
P4 P -0.01498(6) 0.17249(9) 0.32490(4) 0.0172(2) Uani 1 1 d . . .
O1 O 0.11334(16) 0.6397(2) 0.14183(12) 0.0296(7) Uani 1 1 d . . .
O2 O 0.10863(18) 0.4456(3) 0.09051(13) 0.0318(7) Uani 1 1 d . B .
O3 O -0.06375(17) 0.0859(3) 0.05880(12) 0.0315(7) Uani 1 1 d . . .
O4 O -0.15411(17) -0.0444(3) 0.08574(13) 0.0324(7) Uani 1 1 d . . .
N1 N -0.12736(19) 0.5959(3) 0.26318(15) 0.0233(8) Uani 1 1 d . . .
N2 N 0.02038(18) 0.2866(3) 0.36509(13) 0.0194(7) Uani 1 1 d . . .
H2A H 0.0325 0.2731 0.4045 0.023 Uiso 1 1 calc R . .
C1 C -0.0994(2) 0.4868(3) 0.25811(16) 0.0187(9) Uani 1 1 d . . .
C2 C -0.2015(2) 0.6185(4) 0.2769(2) 0.0345(11) Uani 1 1 d . . .
H2B H -0.2262 0.5409 0.2814 0.052 Uiso 1 1 calc R . .
H2C H -0.2332 0.6651 0.2437 0.052 Uiso 1 1 calc R . .
H2D H -0.1947 0.6649 0.3149 0.052 Uiso 1 1 calc R . .
C3 C -0.0850(3) 0.7064(3) 0.2555(2) 0.0297(10) Uani 1 1 d . . .
H3A H -0.0363 0.6840 0.2464 0.045 Uiso 1 1 calc R . .
H3B H -0.0761 0.7543 0.2931 0.045 Uiso 1 1 calc R . .
H3C H -0.1145 0.7547 0.2219 0.045 Uiso 1 1 calc R . .
C4 C 0.0991(3) 0.7359(4) 0.1820(2) 0.0413(13) Uani 1 1 d . . .
H4A H 0.1157 0.7097 0.2249 0.050 Uiso 1 1 calc R . .
H4B H 0.0441 0.7541 0.1737 0.050 Uiso 1 1 calc R . .
C5 C 0.1416(3) 0.8453(5) 0.1715(3) 0.0589(16) Uani 1 1 d . . .
H5A H 0.1323 0.9108 0.1983 0.088 Uiso 1 1 calc R . .
H5B H 0.1248 0.8709 0.1290 0.088 Uiso 1 1 calc R . .
H5C H 0.1960 0.8268 0.1802 0.088 Uiso 1 1 calc R . .
C6 C 0.1059(3) 0.5063(5) 0.0333(2) 0.0441(13) Uani 1 1 d . . .
H6A H 0.0816 0.4516 -0.0002 0.053 Uiso 0.75 1 calc PR A 1
H6B H 0.0737 0.5796 0.0312 0.053 Uiso 0.75 1 calc PR A 1
H6'A H 0.1180 0.5939 0.0390 0.053 Uiso 0.25 1 d PR A 2
H6'B H 0.0560 0.4963 0.0048 0.053 Uiso 0.25 1 d PR A 2
C7 C 0.1788(4) 0.5417(8) 0.0243(3) 0.058(2) Uani 0.75 1 d P B 1
H7A H 0.1727 0.5823 -0.0151 0.087 Uiso 0.75 1 calc PR B 1
H7B H 0.2107 0.4695 0.0252 0.087 Uiso 0.75 1 calc PR B 1
H7C H 0.2029 0.5975 0.0568 0.087 Uiso 0.75 1 calc PR B 1
C7' C 0.1748(14) 0.439(2) 0.0111(11) 0.063(7) Uiso 0.25 1 d P B 2
H7'A H 0.1799 0.4738 -0.0278 0.094 Uiso 0.25 1 calc PR B 2
H7'B H 0.1639 0.3521 0.0061 0.094 Uiso 0.25 1 calc PR B 2
H7'C H 0.2222 0.4511 0.0417 0.094 Uiso 0.25 1 calc PR B 2
C8 C -0.0052(3) 0.1784(5) 0.0624(2) 0.0475(14) Uani 1 1 d . . .
H8A H 0.0410 0.1550 0.0931 0.057 Uiso 1 1 calc R . .
H8B H -0.0235 0.2573 0.0746 0.057 Uiso 1 1 calc R . .
C9 C 0.0124(3) 0.1884(4) 0.0014(2) 0.0540(16) Uani 1 1 d . . .
H9A H 0.0519 0.2498 0.0026 0.081 Uiso 1 1 calc R . .
H9B H -0.0336 0.2123 -0.0284 0.081 Uiso 1 1 calc R . .
H9C H 0.0303 0.1098 -0.0102 0.081 Uiso 1 1 calc R . .
C10 C -0.2103(3) -0.0926(4) 0.1164(2) 0.0379(11) Uani 1 1 d . . .
H10A H -0.2544 -0.0372 0.1108 0.046 Uiso 1 1 calc R . .
H10B H -0.1881 -0.1009 0.1605 0.046 Uiso 1 1 calc R . .
C11 C -0.2348(3) -0.2145(5) 0.0893(3) 0.0671(18) Uani 1 1 d . . .
H11A H -0.2726 -0.2492 0.1095 0.101 Uiso 1 1 calc R . .
H11B H -0.1907 -0.2686 0.0950 0.101 Uiso 1 1 calc R . .
H11C H -0.2571 -0.2052 0.0458 0.101 Uiso 1 1 calc R . .
C12 C -0.0084(2) 0.5204(3) 0.39174(16) 0.0177(8) Uani 1 1 d . . .
C13 C -0.0613(2) 0.4712(4) 0.42089(17) 0.0222(9) Uani 1 1 d . . .
H13A H -0.0723 0.3867 0.4173 0.027 Uiso 1 1 calc R . .
C14 C -0.0988(2) 0.5446(4) 0.45546(18) 0.0255(10) Uani 1 1 d . . .
H14A H -0.1338 0.5098 0.4763 0.031 Uiso 1 1 calc R . .
C15 C -0.0846(2) 0.6677(4) 0.45913(18) 0.0292(10) Uani 1 1 d . . .
H15A H -0.1108 0.7184 0.4817 0.035 Uiso 1 1 calc R . .
C16 C -0.0325(3) 0.7169(4) 0.43005(19) 0.0319(11) Uani 1 1 d . . .
H16A H -0.0225 0.8017 0.4330 0.038 Uiso 1 1 calc R . .
C17 C 0.0055(2) 0.6448(4) 0.39676(18) 0.0263(10) Uani 1 1 d . . .
H17A H 0.0415 0.6802 0.3771 0.032 Uiso 1 1 calc R . .
C18 C 0.1380(2) 0.4511(4) 0.37706(17) 0.0199(9) Uani 1 1 d . . .
C19 C 0.1797(2) 0.3712(4) 0.41934(17) 0.0255(10) Uani 1 1 d . . .
H19A H 0.1578 0.2968 0.4281 0.031 Uiso 1 1 calc R . .
C20 C 0.2537(2) 0.4004(4) 0.44886(18) 0.0337(11) Uani 1 1 d . . .
H20A H 0.2820 0.3461 0.4781 0.040 Uiso 1 1 calc R . .
C21 C 0.2862(3) 0.5077(4) 0.4358(2) 0.0350(11) Uani 1 1 d . . .
H21A H 0.3362 0.5283 0.4570 0.042 Uiso 1 1 calc R . .
C22 C 0.2463(3) 0.5852(4) 0.3920(2) 0.0337(11) Uani 1 1 d . . .
H22A H 0.2694 0.6576 0.3819 0.040 Uiso 1 1 calc R . .
C23 C 0.1725(2) 0.5572(4) 0.36280(19) 0.0274(10) Uani 1 1 d . . .
H23A H 0.1450 0.6107 0.3327 0.033 Uiso 1 1 calc R . .
C24 C 0.0652(2) 0.0701(3) 0.32670(16) 0.0173(8) Uani 1 1 d . . .
C25 C 0.1241(2) 0.1127(4) 0.30181(19) 0.0285(10) Uani 1 1 d . . .
H25A H 0.1194 0.1893 0.2818 0.034 Uiso 1 1 calc R . .
C26 C 0.1892(2) 0.0449(4) 0.3060(2) 0.0339(11) Uani 1 1 d . . .
H26A H 0.2291 0.0746 0.2888 0.041 Uiso 1 1 calc R . .
C27 C 0.1965(2) -0.0662(4) 0.3350(2) 0.0315(11) Uani 1 1 d . . .
H27A H 0.2412 -0.1133 0.3377 0.038 Uiso 1 1 calc R . .
C28 C 0.1392(2) -0.1080(4) 0.3600(2) 0.0330(11) Uani 1 1 d . . .
H28A H 0.1446 -0.1836 0.3808 0.040 Uiso 1 1 calc R . .
C29 C 0.0736(2) -0.0416(4) 0.3553(2) 0.0283(10) Uani 1 1 d . . .
H29A H 0.0336 -0.0729 0.3720 0.034 Uiso 1 1 calc R . .
C30 C -0.0738(2) 0.0919(3) 0.36777(17) 0.0187(9) Uani 1 1 d . . .
C31 C -0.1307(2) 0.0128(4) 0.33832(19) 0.0247(9) Uani 1 1 d . . .
H31A H -0.1384 0.0002 0.2957 0.030 Uiso 1 1 calc R . .
C32 C -0.1761(2) -0.0475(4) 0.3707(2) 0.0318(11) Uani 1 1 d . . .
H32A H -0.2146 -0.1013 0.3503 0.038 Uiso 1 1 calc R . .
C33 C -0.1656(3) -0.0296(4) 0.4323(2) 0.0329(11) Uani 1 1 d . . .
H33A H -0.1968 -0.0710 0.4545 0.039 Uiso 1 1 calc R . .
C34 C -0.1101(3) 0.0483(4) 0.4617(2) 0.0334(11) Uani 1 1 d . . .
H34A H -0.1035 0.0613 0.5042 0.040 Uiso 1 1 calc R . .
C35 C -0.0634(2) 0.1085(4) 0.43009(18) 0.0280(10) Uani 1 1 d . . .
H35A H -0.0244 0.1609 0.4511 0.034 Uiso 1 1 calc R . .

loop_
_atom_site_aniso_label
_atom_site_aniso_U_11
_atom_site_aniso_U_22
_atom_site_aniso_U_33
_atom_site_aniso_U_23
_atom_site_aniso_U_13
_atom_site_aniso_U_12
Pd1 0.01548(17) 0.01914(18) 0.01650(16) 0.00102(12) 0.00541(13) 0.00060(13)
Pd2 0.01772(17) 0.01824(17) 0.01640(16) -0.00147(12) 0.00359(13) 0.00125(13)
S1 0.0174(5) 0.0208(5) 0.0267(5) -0.0025(4) 0.0077(4) 0.0001(4)
S2 0.0251(6) 0.0369(7) 0.0186(5) 0.0046(5) 0.0048(5) 0.0014(5)
S3 0.0197(5) 0.0372(6) 0.0257(6) 0.0056(5) 0.0096(5) 0.0038(5)
S4 0.0259(6) 0.0302(6) 0.0198(5) -0.0023(5) 0.0011(5) 0.0065(5)
S5 0.0323(6) 0.0306(6) 0.0238(6) -0.0069(5) -0.0008(5) 0.0129(5)
P1 0.0258(6) 0.0262(6) 0.0220(6) 0.0008(5) 0.0118(5) -0.0018(5)
P2 0.0275(6) 0.0278(6) 0.0195(6) -0.0058(5) 0.0024(5) 0.0039(5)
P3 0.0170(5) 0.0186(5) 0.0163(5) -0.0012(4) 0.0040(4) 0.0000(4)
P4 0.0174(5) 0.0180(5) 0.0164(5) 0.0001(4) 0.0042(4) 0.0003(4)
O1 0.0375(18) 0.0262(16) 0.0304(16) -0.0003(13) 0.0185(14) -0.0056(14)
O2 0.0420(19) 0.0328(17) 0.0264(16) -0.0018(13) 0.0200(15) -0.0013(15)
O3 0.0386(19) 0.0346(17) 0.0236(15) -0.0086(14) 0.0117(14) -0.0012(15)
O4 0.0359(18) 0.0313(18) 0.0279(16) -0.0082(14) 0.0029(14) -0.0023(14)
N1 0.0231(19) 0.0206(19) 0.0264(19) -0.0020(15) 0.0062(16) 0.0032(15)
N2 0.0263(19) 0.0212(18) 0.0094(15) 0.0005(13) 0.0009(14) 0.0011(15)
C1 0.022(2) 0.021(2) 0.0117(18) 0.0012(16) 0.0014(17) 0.0013(17)
C2 0.025(2) 0.028(3) 0.052(3) -0.006(2) 0.011(2) 0.007(2)
C3 0.035(3) 0.014(2) 0.042(3) -0.0015(19) 0.012(2) 0.0018(19)
C4 0.056(3) 0.034(3) 0.042(3) -0.008(2) 0.029(3) -0.005(2)
C5 0.067(4) 0.043(3) 0.076(4) -0.018(3) 0.036(3) -0.016(3)
C6 0.064(4) 0.046(3) 0.028(3) 0.005(2) 0.023(3) 0.005(3)
C7 0.043(4) 0.090(7) 0.044(4) 0.030(4) 0.015(4) -0.006(4)
C8 0.050(3) 0.046(3) 0.052(3) -0.011(3) 0.024(3) -0.006(3)
C9 0.080(4) 0.034(3) 0.062(4) -0.007(3) 0.044(3) -0.002(3)
C10 0.031(3) 0.039(3) 0.043(3) 0.001(2) 0.006(2) 0.000(2)
C11 0.069(4) 0.049(4) 0.085(5) -0.016(3) 0.019(4) -0.029(3)
C12 0.018(2) 0.019(2) 0.0145(19) -0.0016(16) 0.0013(16) 0.0010(17)
C13 0.027(2) 0.021(2) 0.019(2) -0.0021(17) 0.0083(18) -0.0032(18)
C14 0.027(2) 0.031(3) 0.022(2) 0.0009(19) 0.0120(19) 0.000(2)
C15 0.036(3) 0.030(2) 0.025(2) -0.0057(19) 0.013(2) 0.007(2)
C16 0.049(3) 0.020(2) 0.033(2) -0.0006(19) 0.020(2) 0.002(2)
C17 0.032(2) 0.025(2) 0.024(2) 0.0014(19) 0.012(2) -0.002(2)
C18 0.019(2) 0.025(2) 0.017(2) -0.0042(17) 0.0076(17) 0.0009(18)
C19 0.023(2) 0.034(3) 0.021(2) 0.0009(19) 0.0070(18) 0.002(2)
C20 0.027(3) 0.053(3) 0.020(2) 0.003(2) 0.002(2) 0.008(2)
C21 0.019(2) 0.050(3) 0.034(3) -0.011(2) 0.002(2) -0.005(2)
C22 0.027(2) 0.031(3) 0.043(3) -0.010(2) 0.009(2) -0.010(2)
C23 0.022(2) 0.027(2) 0.032(2) -0.0009(19) 0.005(2) -0.0005(19)
C24 0.015(2) 0.020(2) 0.0162(19) -0.0021(16) 0.0015(16) 0.0008(16)
C25 0.030(2) 0.023(2) 0.036(2) 0.006(2) 0.014(2) 0.002(2)
C26 0.022(2) 0.035(3) 0.049(3) 0.003(2) 0.016(2) -0.002(2)
C27 0.019(2) 0.029(3) 0.047(3) -0.003(2) 0.009(2) 0.0067(19)
C28 0.029(3) 0.019(2) 0.051(3) 0.007(2) 0.009(2) 0.003(2)
C29 0.023(2) 0.024(2) 0.040(3) 0.005(2) 0.013(2) -0.0013(19)
C30 0.016(2) 0.018(2) 0.023(2) 0.0019(17) 0.0063(17) 0.0028(17)
C31 0.024(2) 0.026(2) 0.025(2) 0.0008(18) 0.0065(19) 0.0004(19)
C32 0.025(2) 0.027(2) 0.045(3) 0.001(2) 0.010(2) -0.007(2)
C33 0.029(3) 0.030(3) 0.045(3) 0.009(2) 0.020(2) 0.003(2)
C34 0.041(3) 0.036(3) 0.028(2) 0.006(2) 0.018(2) 0.004(2)
C35 0.030(2) 0.033(3) 0.023(2) 0.0026(19) 0.007(2) 0.000(2)

loop_
_atom_type_symbol
_atom_type_description
_atom_type_scat_dispersion_real
_atom_type_scat_dispersion_imag
_atom_type_scat_source
C C 0.0033 0.0016 'International Tables Vol C Tables 4.2.6.8 and 6.1.1.4'
H H 0.0000 0.0000 'International Tables Vol C Tables 4.2.6.8 and 6.1.1.4'
N N 0.0061 0.0033 'International Tables Vol C Tables 4.2.6.8 and 6.1.1.4'
O O 0.0106 0.0060 'International Tables Vol C Tables 4.2.6.8 and 6.1.1.4'
P P 0.1023 0.0942 'International Tables Vol C Tables 4.2.6.8 and 6.1.1.4'
S S 0.1246 0.1234 'International Tables Vol C Tables 4.2.6.8 and 6.1.1.4'
Pd Pd -0.9988 1.0072 'International Tables Vol C Tables 4.2.6.8 and 6.1.1.4'

loop_
_geom_angle_atom_site_label_1
_geom_angle_atom_site_label_2
_geom_angle_atom_site_label_3
_geom_angle
C1 Pd1 P3 84.99(11)
C1 Pd1 S3 177.16(11)
P3 Pd1 S3 97.16(4)
C1 Pd1 S2 94.73(11)
P3 Pd1 S2 177.67(4)
S3 Pd1 S2 83.20(4)
C1 Pd1 P1 136.05(11)
P3 Pd1 P1 137.40(4)
S3 Pd1 P1 42.32(3)
S2 Pd1 P1 42.38(3)
C1 Pd1 Pd2 71.40(11)
P3 Pd1 Pd2 87.09(3)
S3 Pd1 Pd2 106.80(3)
S2 Pd1 Pd2 95.01(3)
P1 Pd1 Pd2 113.26(2)
P4 Pd2 S1 91.27(4)
P4 Pd2 S5 92.20(4)
S1 Pd2 S5 173.00(4)
P4 Pd2 S4 173.97(4)
S1 Pd2 S4 92.36(4)
S5 Pd2 S4 83.69(4)
P4 Pd2 P2 134.34(4)
S1 Pd2 P2 133.58(3)
S5 Pd2 P2 42.26(3)
S4 Pd2 P2 41.44(3)
P4 Pd2 Pd1 82.98(3)
S1 Pd2 Pd1 66.88(3)
S5 Pd2 Pd1 119.61(3)
S4 Pd2 Pd1 102.88(3)
P2 Pd2 Pd1 118.30(2)
C1 S1 Pd2 103.57(14)
P1 S2 Pd1 81.98(5)
P1 S3 Pd1 83.04(5)
P2 S4 Pd2 83.60(5)
P2 S5 Pd2 86.00(5)
O2 P1 O1 99.91(15)
O2 P1 S3 109.31(13)
O1 P1 S3 112.81(12)
O2 P1 S2 115.17(13)
O1 P1 S2 111.67(13)
S3 P1 S2 107.92(6)
O2 P1 Pd1 143.57(12)
O1 P1 Pd1 116.36(11)
S3 P1 Pd1 54.64(4)
S2 P1 Pd1 55.64(4)
O4 P2 O3 96.40(16)
O4 P2 S4 115.02(13)
O3 P2 S4 113.89(12)
O4 P2 S5 112.65(13)
O3 P2 S5 112.17(13)
S4 P2 S5 106.71(6)
O4 P2 Pd2 133.11(12)
O3 P2 Pd2 130.32(12)
S4 P2 Pd2 54.97(4)
S5 P2 Pd2 51.74(4)
N2 P3 C18 107.23(18)
N2 P3 C12 104.78(17)
C18 P3 C12 102.05(17)
N2 P3 Pd1 115.23(12)
C18 P3 Pd1 112.19(13)
C12 P3 Pd1 114.22(13)
N2 P4 C30 106.78(17)
N2 P4 C24 104.97(17)
C30 P4 C24 103.99(17)
N2 P4 Pd2 119.28(12)
C30 P4 Pd2 107.73(13)
C24 P4 Pd2 112.93(12)
C4 O1 P1 121.6(3)
C6 O2 P1 122.8(3)
C8 O3 P2 120.0(3)
C10 O4 P2 119.8(3)
C1 N1 C2 124.2(4)
C1 N1 C3 121.7(3)
C2 N1 C3 114.2(3)
P3 N2 P4 130.6(2)
N1 C1 S1 120.2(3)
N1 C1 Pd1 123.0(3)
S1 C1 Pd1 116.8(2)
O1 C4 C5 108.8(4)
C7 C6 O2 113.9(5)
C7 C6 C7' 44.3(9)
O2 C6 C7' 101.0(9)
O3 C8 C9 107.6(4)
O4 C10 C11 107.9(4)
C13 C12 C17 118.5(4)
C13 C12 P3 119.1(3)
C17 C12 P3 122.4(3)
C12 C13 C14 120.7(4)
C15 C14 C13 119.7(4)
C16 C15 C14 119.8(4)
C15 C16 C17 120.8(4)
C16 C17 C12 120.5(4)
C19 C18 C23 119.1(4)
C19 C18 P3 119.5(3)
C23 C18 P3 121.2(3)
C18 C19 C20 119.9(4)
C21 C20 C19 120.3(4)
C22 C21 C20 120.2(4)
C21 C22 C23 119.8(4)
C22 C23 C18 120.6(4)
C29 C24 C25 118.4(4)
C29 C24 P4 124.2(3)
C25 C24 P4 117.2(3)
C26 C25 C24 120.5(4)
C25 C26 C27 120.1(4)
C28 C27 C26 119.6(4)
C27 C28 C29 120.7(4)
C28 C29 C24 120.7(4)
C35 C30 C31 118.7(4)
C35 C30 P4 120.8(3)
C31 C30 P4 120.5(3)
C32 C31 C30 120.6(4)
C33 C32 C31 120.1(4)
C34 C33 C32 119.9(4)
C33 C34 C35 120.8(4)
C30 C35 C34 119.9(4)

loop_
_geom_bond_atom_site_label_1
_geom_bond_atom_site_label_2
_geom_bond_distance
Pd1 C1 1.983(4)
Pd1 P3 2.2780(10)
Pd1 S3 2.4063(10)
Pd1 S2 2.4418(10)
Pd1 P1 2.9290(11)
Pd1 Pd2 3.2279(4)
Pd2 P4 2.2548(10)
Pd2 S1 2.3333(10)
Pd2 S5 2.3439(11)
Pd2 S4 2.4535(10)
Pd2 P2 2.9776(11)
S1 C1 1.716(4)
S2 P1 1.9939(15)
S3 P1 1.9867(15)
S4 P2 1.9830(15)
S5 P2 2.0073(15)
P1 O2 1.581(3)
P1 O1 1.583(3)
P2 O4 1.576(3)
P2 O3 1.580(3)
P3 N2 1.596(3)
P3 C18 1.827(4)
P3 C12 1.832(4)
P4 N2 1.596(3)
P4 C30 1.820(4)
P4 C24 1.829(4)
O1 C4 1.453(5)
O2 C6 1.444(5)
O3 C8 1.458(6)
O4 C10 1.451(5)
N1 C1 1.317(5)
N1 C2 1.463(5)
N1 C3 1.468(5)
C4 C5 1.476(6)
C6 C7 1.431(8)
C6 C7' 1.62(2)
C8 C9 1.485(7)
C10 C11 1.498(7)
C12 C13 1.387(5)
C12 C17 1.392(5)
C13 C14 1.399(5)
C14 C15 1.378(6)
C15 C16 1.375(6)
C16 C17 1.377(6)
C18 C19 1.388(5)
C18 C23 1.394(6)
C19 C20 1.390(6)
C20 C21 1.380(6)
C21 C22 1.380(6)
C22 C23 1.383(6)
C24 C29 1.380(5)
C24 C25 1.392(5)
C25 C26 1.379(6)
C26 C27 1.380(6)
C27 C28 1.365(6)
C28 C29 1.377(6)
C30 C35 1.388(5)
C30 C31 1.398(6)
C31 C32 1.383(6)
C32 C33 1.374(6)
C33 C34 1.372(6)
C34 C35 1.390(6)
